data_4507166
loop_
_publ_author_name
'Vilela, S\'ergio M. F.'
'Mendes, Ricardo F.'
'Silva, Patr\'icia'
'Fernandes, Jos\'e A.'
'Tom\'e, Jo\~ao P. C.'
'Paz, Filipe A. Almeida'

_publ_section_title
;
 Structural Diversity of Lanthanum--Organic Frameworks Based on
 1,4-Phenylenebis(methylene)diphosphonic Acid
;
_journal_issue 2
_journal_name_full 'Crystal Growth &amp; Design'
_journal_page_first 543
_journal_paper_doi 10.1021/cg301112k
_journal_volume 13
_journal_year 2013
_chemical_formula_moiety 'C8 H5 La O8 P2'
_chemical_formula_sum 'C8 H5 La O8 P2'
_chemical_formula_weight 429.97
_chemical_name_systematic
; 
 ?
;
_space_group_IT_number 14
_symmetry_cell_setting monoclinic
_symmetry_space_group_name_Hall '-P 2ybc'
_symmetry_space_group_name_H-M 'P 1 21/c 1'
_audit_creation_date '16 July 2012'
_audit_creation_method 'Manual editing plus fullprof.2k'
_cell_angle_alpha 90.00000
_cell_angle_beta 94.285(2)
_cell_angle_gamma 90.00000
_cell_formula_units_Z 4
_cell_length_a 21.9799(7)
_cell_length_b 5.45813(17)
_cell_length_c 10.8462(3)
_cell_measurement_temperature 298
_cell_volume 1297.57(7)
_computing_molecular_graphics 'Crystal Impact Diamond 3.1f'
_computing_structure_refinement FULLPROF
_computing_structure_solution eXpo2004
_diffrn_ambient_temperature 298
_diffrn_detector_type 'X Celerator detector'
_diffrn_measurement_device_type 'PANalytical X'Pert Pro'
_diffrn_measurement_method Bragg-Brentano
_diffrn_radiation_monochromator None
_diffrn_radiation_type 'Cu K\a'
_diffrn_radiation_wavelength 1.54175
_diffrn_source 'X-ray tube'
_diffrn_source_target Cu
_exptl_crystal_density_diffrn 2.201
_pd_char_colour White
_pd_instr_location
; 
Conventional powder diffractometer instrument belonging to the 
University of Aveiro and located at the Central Analytical Laboratory
;
_pd_meas_2theta_range_inc 0.010027
_pd_meas_2theta_range_max 89.99683
_pd_meas_2theta_range_min 5.01801
_pd_meas_number_of_points 8475
_pd_meas_scan_method cont
_pd_proc_2theta_range_inc 0.010027
_pd_proc_2theta_range_max 90.0727
_pd_proc_2theta_range_min 5.0938
_pd_proc_ls_background_function 'Fixed Points'
_pd_proc_ls_pref_orient_corr
; 
 Modified March's function along the [200] vector.
 G1 refined to about 1.068(2) which is consistent
 with the block-type crystal habit of the material (as
 revealed by the SEM pictures).
;
_pd_proc_ls_profile_function Pseudo-Voigt
_pd_proc_ls_prof_R_factor 7.1383
_pd_proc_ls_prof_wR_expected 7.3296
_pd_proc_ls_prof_wR_factor 9.2342
_pd_proc_wavelength 1.540560
_pd_spec_mounting
; 
 Glass slide
;
_pd_spec_mount_mode reflection
_pd_spec_shape flat_sheet
_refine_ls_hydrogen_treatment constr
_refine_ls_number_parameters 77
_refine_ls_number_reflns 2230
_refine_ls_number_restraints 54
_refine_ls_R_I_factor 11.3950
_cod_data_source_file cg301112k_si_003.cif
_cod_data_source_block 5
_cod_depositor_comments
;
The following automatic conversions were performed:

'_symmetry_cell_setting' value 'Monoclinic' changed to 'monoclinic'
according to /home/saulius/struct/CIF-dictionaries/cif_core.dic
dictionary named 'cif_core.dic' version 2.4.2 from 2011-04-26.

Automatic conversion script
Id: cif_fix_values 1891 2012-01-12 08:04:46Z andrius 
;
_cod_original_sg_symbol_H-M 'P 21/c'
_cod_database_code 4507166
_pd_proc_ls_prof_cr_factor 18.3521
_pd_proc_ls_prof_cwr_factor 17.7099
_pd_proc_ls_prof_cwr_expected 14.0571
_pd_proc_ls_prof_chi2 1.5872
_pd_proc_ls_prof_echi2 1.5922

loop_
_symmetry_equiv_pos_as_xyz
x,y,z
-x,y+1/2,-z+1/2
-x,-y,-z
x,-y+1/2,z+1/2

loop_
_atom_site_label
_atom_site_fract_x
_atom_site_fract_y
_atom_site_fract_z
_atom_site_U_iso_or_equiv
_atom_site_occupancy
_atom_site_adp_type
_atom_site_type_symbol
_atom_site_attached_hydrogens
LA1 0.7502(8) 0.0510(4) 0.0011(18) 0.0510(9) 1.00000 Uiso La .
O1W 0.6766(17) 0.396(6) -0.123(3) 0.010(2) 1.00000 Uiso O 2
O2W 0.8200(18) 0.331(5) 0.128(4) 0.010(2) 1.00000 Uiso O 2
P1 0.6686(8) -0.465(3) 0.1654(17) 0.024(2) 1.00000 Uiso P ?
O1 0.6810(12) -0.306(4) 0.0648(19) 0.010(2) 1.00000 Uiso O .
O2 0.6764(13) -0.720(3) 0.141(3) 0.010(2) 1.00000 Uiso O .
O3 0.7102(11) -0.384(5) 0.2822(19) 0.010(2) 1.00000 Uiso O .
C1 0.5851(6) -0.424(4) 0.2137(9) 0.022(4) 1.00000 Uiso C .
C2 0.5384(20) -0.456(4) 0.107(2) 0.022(4) 1.00000 Uiso C .
C3 0.531(3) -0.277(6) 0.014(3) 0.022(4) 1.00000 Uiso C .
C4 0.494(3) -0.322(7) -0.093(4) 0.022(4) 1.00000 Uiso C .
P2 0.8303(8) -0.454(3) -0.1624(17) 0.024(2) 1.00000 Uiso P ?
O4 0.7904(11) -0.369(5) -0.2846(19) 0.010(2) 1.00000 Uiso O .
O5 0.8222(13) -0.703(3) -0.141(3) 0.010(2) 1.00000 Uiso O .
O6 0.8098(12) -0.278(4) -0.0691(20) 0.010(2) 1.00000 Uiso O .
C5 0.9138(6) -0.380(2) -0.2005(9) 0.022(4) 1.00000 Uiso C .
C6 0.9550(18) -0.442(5) -0.090(3) 0.022(4) 1.00000 Uiso C .
C7 0.968(2) -0.280(6) 0.007(4) 0.022(4) 1.00000 Uiso C .
C8 1.012(3) -0.319(7) 0.103(5) 0.022(4) 1.00000 Uiso C .

loop_
_atom_type_symbol
_atom_type_scat_Cromer_Mann_a1
_atom_type_scat_Cromer_Mann_b1
_atom_type_scat_Cromer_Mann_a2
_atom_type_scat_Cromer_Mann_b2
_atom_type_scat_Cromer_Mann_a3
_atom_type_scat_Cromer_Mann_b3
_atom_type_scat_Cromer_Mann_a4
_atom_type_scat_Cromer_Mann_b4
_atom_type_scat_Cromer_Mann_c
_atom_type_scat_dispersion_real
_atom_type_scat_dispersion_imag
_atom_type_scat_source
LA 20.57800 2.94817 19.59900 0.24448 11.37270 18.77260 3.28719 133.12399 2.14678 -1.71600 9.03600 International_Tables_for_Crystallography_Vol.C(1991)_Tables_6.1.1.4_and_6.1.1.5
O 3.04850 13.27710 2.28680 5.70110 1.54630 0.32390 0.86700 32.90890 0.25080 0.04700 0.03200 International_Tables_for_Crystallography_Vol.C(1991)_Tables_6.1.1.4_and_6.1.1.5
P 6.43450 1.90670 4.17910 27.15700 1.78000 0.52600 1.49080 68.16450 1.11490 0.28300 0.43400 International_Tables_for_Crystallography_Vol.C(1991)_Tables_6.1.1.4_and_6.1.1.5
C 2.31000 20.84390 1.02000 10.20750 1.58860 0.56870 0.86500 51.65120 0.21560 0.01700 0.00900 International_Tables_for_Crystallography_Vol.C(1991)_Tables_6.1.1.4_and_6.1.1.5

loop_
_geom_angle_atom_site_label_1
_geom_angle_atom_site_label_2
_geom_angle_atom_site_label_3
_geom_angle
_geom_angle_site_symmetry_1
_geom_angle_site_symmetry_3
_geom_angle_publ_flag
O1 La1 O1W 107.9(11) . . yes
O1 La1 O2W 131.2(13) . . yes
O1 La1 O6 82.3(8) . . yes
O1 La1 O2 78.7(8) . 1_565 yes
O1 La1 O5 157.0(10) . 1_565 yes
O1 La1 O3 79.5(8) . 4_544 yes
O1 La1 O4 69.2(8) . 4_545 yes
O1W La1 O2W 99.4(10) . . yes
O1W La1 O6 132.4(12) . . yes
O1W La1 O2 65.9(10) . 1_565 yes
O1W La1 O5 74.1(10) . 1_565 yes
O1W La1 O3 69.7(10) . 4_544 yes
O1W La1 O4 146.7(11) . 4_545 yes
O2W La1 O6 107.9(12) . . yes
O2 La1 O2W 76.8(11) 1_565 . yes
O2W La1 O5 69.1(12) . 1_565 yes
O2W La1 O3 149.0(13) . 4_544 yes
O2W La1 O4 65.9(11) . 4_545 yes
O2 La1 O6 157.5(10) 1_565 . yes
O5 La1 O6 80.2(9) 1_565 . yes
O3 La1 O6 66.8(9) 4_544 . yes
O4 La1 O6 80.8(8) 4_545 . yes
O2 La1 O5 121.1(6) 1_565 1_565 yes
O2 La1 O3 120.5(11) 1_565 4_544 yes
O2 La1 O4 81.3(10) 1_565 4_545 yes
O3 La1 O5 79.9(10) 4_544 1_565 yes
O4 La1 O5 122.1(11) 4_545 1_565 yes
O3 La1 O4 137.5(8) 4_544 4_545 yes
O1 P1 O2 115(2) . . yes
O1 P1 O3 108.1(17) . . yes
O1 P1 C1 111.7(15) . . yes
O2 P1 O3 110.7(19) . . yes
O2 P1 C1 106.8(16) . . yes
O3 P1 C1 104.7(13) . . yes
O4 P2 O5 110.6(19) . . yes
O4 P2 O6 101.6(16) . . yes
O4 P2 C5 103.3(13) . . yes
O5 P2 O6 118(2) . . yes
O5 P2 C5 111.8(16) . . yes
O6 P2 C5 110.3(14) . . yes
La1 O1 P1 143.5(16) . . yes
La1 O2 P1 131.3(17) 1_545 . yes
La1 O3 P1 140.0(16) 4_545 . yes
La1 O4 P2 138.7(16) 4_544 . yes
La1 O5 P2 132.8(18) 1_545 . yes
La1 O6 P2 154.8(16) . . yes
P1 C1 C2 112.7(16) . . yes
C1 C2 C3 120(3) . . no
C1 C2 C4 120(3) . 3_645 no
C3 C2 C4 120(3) . 3_645 no
C2 C3 C4 120(4) . . no
C2 C4 C3 120(3) 3_645 . no
P2 C5 C6 107.9(16) . . yes
C5 C6 C7 123(3) . . no
C5 C6 C8 113(3) . 3_745 no
C7 C6 C8 123(4) . 3_745 no
C6 C7 C8 124(3) . . no
C6 C8 C7 112(4) 3_745 . no

loop_
_geom_bond_atom_site_label_1
_geom_bond_atom_site_label_2
_geom_bond_distance
_geom_bond_site_symmetry_2
_geom_bond_publ_flag
La1 O1 2.60(3) . yes
La1 O1W 2.77(4) . yes
La1 O2W 2.50(4) . yes
La1 O6 2.38(3) . yes
La1 O2 2.62(3) 1_565 yes
La1 O5 2.66(3) 1_565 yes
La1 O3 2.63(3) 4_544 yes
La1 O4 2.62(3) 4_545 yes
P1 O1 1.44(3) . yes
P1 O2 1.43(2) . yes
P1 O3 1.57(3) . yes
P1 C1 1.96(2) . yes
P2 O4 1.60(3) . yes
P2 O5 1.39(2) . yes
P2 O6 1.49(3) . yes
P2 C5 1.95(2) . yes
C1 C2 1.50(3) . no
C2 C3 1.40(4) . no
C2 C4 1.40(5) 3_645 no
C3 C4 1.39(7) . no
C5 C6 1.49(4) . no
C6 C7 1.39(5) . no
C6 C8 1.50(6) 3_745 no
C7 C8 1.38(7) . no

loop_
_geom_hbond_atom_site_label_D
_geom_hbond_atom_site_label_A
_geom_hbond_distance_DA
_geom_hbond_site_symmetry_A
_geom_hbond_publ_flag
O3 O4 2.39(4) . yes
O1W O1 2.60(4) 1_565 yes
O1W O3 2.97(4) 4_565 yes
O2W O5 2.60(5) 4_564 yes
O2W O6 3.02(4) 1_565 yes

loop_
_geom_torsion_atom_site_label_1
_geom_torsion_atom_site_label_2
_geom_torsion_atom_site_label_3
_geom_torsion_atom_site_label_4
_geom_torsion
_geom_torsion_site_symmetry_1
_geom_torsion_site_symmetry_3
_geom_torsion_site_symmetry_4
_geom_torsion_publ_flag
O1W La1 O1 P1 -135(3) . . . no
O2W La1 O1 P1 -14(3) . . . no
O6 La1 O1 P1 93(3) . . . no
O2 La1 O1 P1 -75(3) 1_565 . . no
O5 La1 O1 P1 134(3) 1_565 . . no
O3 La1 O1 P1 161(3) 4_544 . . no
O4 La1 O1 P1 10(3) 4_545 . . no
O1 La1 O6 P2 94(4) . . . no
O1W La1 O6 P2 -13(5) . . . no
O2W La1 O6 P2 -135(4) . . . no
O2 La1 O6 P2 127(4) 1_565 . . no
O5 La1 O6 P2 -71(4) 1_565 . . no
O3 La1 O6 P2 12(4) 4_544 . . no
O4 La1 O6 P2 164(4) 4_545 . . no
O1 La1 O2 P1 -172(3) . 1_565 1_565 no
O1W La1 O2 P1 -57(2) . 1_565 1_565 no
O2W La1 O2 P1 50(3) . 1_565 1_565 no
O6 La1 O2 P1 155(3) . 1_565 1_565 no
O1 La1 O5 P2 145(3) . 1_565 1_565 no
O1W La1 O5 P2 47(3) . 1_565 1_565 no
O2W La1 O5 P2 -60(3) . 1_565 1_565 no
O6 La1 O5 P2 -174(3) . 1_565 1_565 no
O1 La1 O3 P1 113(2) . 4_544 4_544 no
O1W La1 O3 P1 -1(2) . 4_544 4_544 no
O2W La1 O3 P1 -75(3) . 4_544 4_544 no
O6 La1 O3 P1 -161(3) . 4_544 4_544 no
O1 La1 O4 P2 -155(2) . 4_545 4_545 no
O1W La1 O4 P2 -64(3) . 4_545 4_545 no
O2W La1 O4 P2 5(2) . 4_545 4_545 no
O6 La1 O4 P2 120(2) . 4_545 4_545 no
O1 P1 C1 C2 55(2) . . . no
O2 P1 C1 C2 -71(2) . . . no
O3 P1 C1 C2 171.2(18) . . . no
O3 P1 O2 La1 -92(3) . . 1_545 no
C1 P1 O2 La1 155.0(18) . . 1_545 no
O1 P1 O3 La1 -164(2) . . 4_545 no
O2 P1 O1 La1 -120(3) . . . no
O3 P1 O1 La1 4(3) . . . no
C1 P1 O1 La1 119(2) . . . no
O1 P1 O2 La1 31(3) . . 1_545 no
O2 P1 O3 La1 -38(3) . . 4_545 no
C1 P1 O3 La1 77(2) . . 4_545 no
O6 P2 C5 C6 69.6(19) . . . no
O4 P2 C5 C6 177.5(17) . . . no
O5 P2 C5 C6 -64(2) . . . no
O5 P2 O4 La1 -32(3) . . 4_544 no
O6 P2 O4 La1 -158(2) . . 4_544 no
C5 P2 O4 La1 88(2) . . 4_544 no
O4 P2 O5 La1 -96(3) . . 1_545 no
O6 P2 O5 La1 20(3) . . 1_545 no
C5 P2 O5 La1 149.3(18) . . 1_545 no
O4 P2 O6 La1 2(4) . . . no
O5 P2 O6 La1 -119(4) . . . no
C5 P2 O6 La1 111(4) . . . no
P1 C1 C2 C3 -72(4) . . . no
P1 C1 C2 C4 101(4) . . 3_645 no
C1 C2 C3 C4 171(4) . . . no
C4 C2 C3 C4 -2(7) 3_645 . . no
C1 C2 C4 C3 -171(4) . 3_645 3_645 no
C3 C2 C4 C3 2(8) . 3_645 3_645 no
C2 C3 C4 C2 2(8) . . 3_645 no
P2 C5 C6 C7 -86(4) . . . no
P2 C5 C6 C8 102(3) . . 3_745 no
C5 C6 C7 C8 -171(4) . . . no
C8 C6 C7 C8 -1(7) 3_745 . . no
C5 C6 C8 C7 172(4) . 3_745 3_745 no
C7 C6 C8 C7 1(7) . 3_745 3_745 no
C6 C7 C8 C6 1(7) . . 3_745 no
